data_4340140
loop_
_publ_author_name
'Perera, Tharushi A.'
'Masjedi, Mehdi'
'Sharp, Paul R.'

_publ_section_title
;
 Photoreduction of Pt(IV) Chloro Complexes: Substrate Chlorination by a
 Triplet Excited State.
;
_journal_issue 14
_journal_name_full 'Inorganic chemistry'
_journal_page_first 7608
_journal_page_last 7621
_journal_paper_doi 10.1021/ic5009413
_journal_volume 53
_journal_year 2014
_chemical_formula_sum 'C32 H41 Cl3 P2 Pt'
_chemical_formula_weight 789.03
_space_group_IT_number 14
_symmetry_cell_setting monoclinic
_symmetry_space_group_name_Hall '-P 2yn'
_symmetry_space_group_name_H-M 'P 1 21/n 1'
_atom_sites_solution_hydrogens geom
_atom_sites_solution_primary direct
_atom_sites_solution_secondary difmap
_audit_creation_method SHELXL-97
_cell_angle_alpha 90.00
_cell_angle_beta 92.340(2)
_cell_angle_gamma 90.00
_cell_formula_units_Z 4
_cell_length_a 13.788(3)
_cell_length_b 14.287(3)
_cell_length_c 15.895(3)
_cell_measurement_reflns_used 9960
_cell_measurement_temperature 173(2)
_cell_measurement_theta_max 27.5
_cell_measurement_theta_min 2.4
_cell_volume 3128.5(11)
_computing_cell_refinement 'APEX2 (Bruker AXS, 2008)'
_computing_data_collection 'APEX2 (Bruker AXS, 2008)'
_computing_data_reduction 'APEX2 (Bruker AXS, 2008)'
_computing_molecular_graphics 'X-SEED, Barbour, 2001'
_computing_publication_material 'CIFTAB (Sheldrick, 1997)'
_computing_structure_refinement 'SHELXL-97 (Sheldrick, 1997)'
_computing_structure_solution 'SHELXS-97 (Sheldrick, 1997)'
_diffrn_ambient_temperature 173(2)
_diffrn_measured_fraction_theta_full 0.997
_diffrn_measured_fraction_theta_max 0.997
_diffrn_measurement_device_type 'Bruker APEXII CCD area detector'
_diffrn_measurement_method 'omega scans'
_diffrn_radiation_monochromator graphite
_diffrn_radiation_type MoK\a
_diffrn_radiation_wavelength 0.71073
_diffrn_reflns_av_R_equivalents 0.0269
_diffrn_reflns_av_sigmaI/netI 0.0193
_diffrn_reflns_limit_h_max 17
_diffrn_reflns_limit_h_min -17
_diffrn_reflns_limit_k_max 17
_diffrn_reflns_limit_k_min -17
_diffrn_reflns_limit_l_max 19
_diffrn_reflns_limit_l_min -19
_diffrn_reflns_number 33552
_diffrn_reflns_theta_full 26.37
_diffrn_reflns_theta_max 26.37
_diffrn_reflns_theta_min 1.92
_diffrn_source 'fine-focus sealed tube'
_diffrn_standards_decay_% 0.0
_exptl_absorpt_coefficient_mu 4.865
_exptl_absorpt_correction_T_max 0.64
_exptl_absorpt_correction_T_min 0.44
_exptl_absorpt_correction_type multi-scan
_exptl_absorpt_process_details
;
 Data were corrected for decay and absorption using the program SADABS 
 (Sheldrick, G. M. (2003). SADABS. Version 2.10. University of
 G\"ottingen, Germany).
;
_exptl_crystal_colour 'Dark Red'
_exptl_crystal_density_diffrn 1.675
_exptl_crystal_density_method 'not measured'
_exptl_crystal_description Prism
_exptl_crystal_F_000 1568
_exptl_crystal_size_max 0.35
_exptl_crystal_size_mid 0.25
_exptl_crystal_size_min 0.10
_refine_diff_density_max 0.868
_refine_diff_density_min -0.363
_refine_diff_density_rms 0.073
_refine_ls_extinction_coef 0.00031(4)
_refine_ls_extinction_expression Fc^*^=kFc[1+0.001xFc^2^\l^3^/sin(2\q)]^-1/4^
_refine_ls_extinction_method SHELXL
_refine_ls_goodness_of_fit_ref 1.040
_refine_ls_hydrogen_treatment constr
_refine_ls_matrix_type full
_refine_ls_number_parameters 350
_refine_ls_number_reflns 6377
_refine_ls_number_restraints 0
_refine_ls_restrained_S_all 1.040
_refine_ls_R_factor_all 0.0212
_refine_ls_R_factor_gt 0.0180
_refine_ls_shift/su_max 0.003
_refine_ls_shift/su_mean 0.000
_refine_ls_structure_factor_coef Fsqd
_refine_ls_weighting_details 'calc w=1/[\s^2^(Fo^2^)+(0.0222P)^2^+1.6577P] where P=(Fo^2^+2Fc^2^)/3'
_refine_ls_weighting_scheme calc
_refine_ls_wR_factor_gt 0.0425
_refine_ls_wR_factor_ref 0.0438
_reflns_number_gt 5846
_reflns_number_total 6377
_reflns_threshold_expression >2sigma(I)
_cod_data_source_file ic5009413_si_002.cif
_cod_data_source_block trans-Pt(PEt3)2(peryl)Cl3_2_(R=peryl)
_cod_depositor_comments 'Adding full bibliography for 4340139--4340141.cif.'
_cod_original_sg_symbol_H-M 'P 21/n'
_cod_database_code 4340140

loop_
_symmetry_equiv_pos_as_xyz
'x, y, z'
'-x+1/2, y+1/2, -z+1/2'
'-x, -y, -z'
'x-1/2, -y-1/2, z-1/2'

loop_
_atom_site_label
_atom_site_type_symbol
_atom_site_fract_x
_atom_site_fract_y
_atom_site_fract_z
_atom_site_U_iso_or_equiv
_atom_site_adp_type
_atom_site_occupancy
_atom_site_symmetry_multiplicity
_atom_site_calc_flag
_atom_site_refinement_flags
Pt1 Pt 0.730783(6) 0.694265(6) 0.669007(6) 0.01776(4) Uani 1 1 d .
Cl1 Cl 0.56423(4) 0.63558(4) 0.65623(4) 0.02635(13) Uani 1 1 d .
Cl2 Cl 0.77852(5) 0.53868(4) 0.68828(4) 0.03008(14) Uani 1 1 d .
Cl3 Cl 0.66697(4) 0.84483(4) 0.65083(4) 0.02221(12) Uani 1 1 d .
P1 P 0.73090(5) 0.68717(4) 0.51860(4) 0.02240(14) Uani 1 1 d .
P2 P 0.71697(5) 0.69575(4) 0.81869(4) 0.02423(14) Uani 1 1 d .
C1 C 0.86941(16) 0.75404(16) 0.68232(15) 0.0200(5) Uani 1 1 d .
C2 C 0.87319(17) 0.83902(16) 0.72449(15) 0.0213(5) Uani 1 1 d .
H2 H 0.8163 0.8609 0.7499 0.026 Uiso 1 1 calc R
C3 C 0.95688(17) 0.89357(16) 0.73110(14) 0.0200(5) Uani 1 1 d .
H3 H 0.9551 0.9511 0.7610 0.024 Uiso 1 1 calc R
C4 C 1.04218(17) 0.86684(16) 0.69576(14) 0.0195(5) Uani 1 1 d .
C5 C 1.12931(17) 0.92657(16) 0.70072(14) 0.0206(5) Uani 1 1 d .
C6 C 1.12714(18) 1.01680(17) 0.73274(16) 0.0270(5) Uani 1 1 d .
H6 H 1.0673 1.0421 0.7496 0.032 Uiso 1 1 calc R
C7 C 1.21155(19) 1.0715(2) 0.74068(17) 0.0325(6) Uani 1 1 d .
H7 H 1.2082 1.1329 0.7634 0.039 Uiso 1 1 calc R
C8 C 1.29843(19) 1.03725(19) 0.71607(18) 0.0332(6) Uani 1 1 d .
H8 H 1.3553 1.0745 0.7226 0.040 Uiso 1 1 calc R
C9 C 1.30422(18) 0.94709(18) 0.68103(17) 0.0289(6) Uani 1 1 d .
C10 C 1.39344(19) 0.9111(2) 0.65368(18) 0.0349(6) Uani 1 1 d .
H10 H 1.4506 0.9482 0.6587 0.042 Uiso 1 1 calc R
C11 C 1.3974(2) 0.82332(19) 0.62018(19) 0.0344(6) Uani 1 1 d .
H11 H 1.4574 0.7995 0.6020 0.041 Uiso 1 1 calc R
C12 C 1.31381(18) 0.76812(19) 0.61240(17) 0.0293(6) Uani 1 1 d .
H12 H 1.3187 0.7070 0.5894 0.035 Uiso 1 1 calc R
C13 C 1.22386(18) 0.79927(16) 0.63702(16) 0.0218(5) Uani 1 1 d .
C14 C 1.13467(17) 0.74192(16) 0.62715(15) 0.0207(5) Uani 1 1 d .
C15 C 1.13681(18) 0.65455(18) 0.58972(16) 0.0265(5) Uani 1 1 d .
H15 H 1.1961 0.6314 0.5694 0.032 Uiso 1 1 calc R
C16 C 1.05283(18) 0.59986(17) 0.58139(16) 0.0279(6) Uani 1 1 d .
H16 H 1.0557 0.5402 0.5553 0.033 Uiso 1 1 calc R
C17 C 0.96660(17) 0.63116(17) 0.61035(16) 0.0253(5) Uani 1 1 d .
H17 H 0.9107 0.5926 0.6038 0.030 Uiso 1 1 calc R
C18 C 0.95832(17) 0.71972(16) 0.64991(15) 0.0208(5) Uani 1 1 d .
C19 C 1.04521(16) 0.77654(16) 0.65718(14) 0.0185(5) Uani 1 1 d .
C20 C 1.21875(17) 0.89030(17) 0.67290(14) 0.0216(5) Uani 1 1 d .
C21 C 0.82919(19) 0.7464(2) 0.46646(16) 0.0315(6) Uani 1 1 d .
H21A H 0.8914 0.7172 0.4855 0.038 Uiso 1 1 calc R
H21B H 0.8208 0.7356 0.4051 0.038 Uiso 1 1 calc R
C22 C 0.8365(2) 0.8519(2) 0.48191(18) 0.0387(7) Uani 1 1 d .
H22A H 0.7756 0.8820 0.4628 0.058 Uiso 1 1 calc R
H22B H 0.8902 0.8775 0.4506 0.058 Uiso 1 1 calc R
H22C H 0.8483 0.8636 0.5422 0.058 Uiso 1 1 calc R
C23 C 0.7368(2) 0.56785(19) 0.47634(18) 0.0337(6) Uani 1 1 d .
H23A H 0.7499 0.5718 0.4157 0.040 Uiso 1 1 calc R
H23B H 0.7925 0.5352 0.5046 0.040 Uiso 1 1 calc R
C24 C 0.6458(2) 0.5084(2) 0.4863(2) 0.0453(8) Uani 1 1 d .
H24A H 0.6380 0.4949 0.5461 0.068 Uiso 1 1 calc R
H24B H 0.6523 0.4495 0.4554 0.068 Uiso 1 1 calc R
H24C H 0.5889 0.5426 0.4638 0.068 Uiso 1 1 calc R
C25 C 0.62096(19) 0.7380(2) 0.47039(16) 0.0305(6) Uani 1 1 d .
H25A H 0.5639 0.7068 0.4938 0.037 Uiso 1 1 calc R
H25B H 0.6181 0.8051 0.4859 0.037 Uiso 1 1 calc R
C26 C 0.6141(2) 0.7297(2) 0.37482(18) 0.0426(7) Uani 1 1 d .
H26A H 0.6681 0.7638 0.3508 0.064 Uiso 1 1 calc R
H26B H 0.5524 0.7564 0.3534 0.064 Uiso 1 1 calc R
H26C H 0.6174 0.6636 0.3588 0.064 Uiso 1 1 calc R
C27 C 0.8302(2) 0.69440(18) 0.88289(17) 0.0331(6) Uani 1 1 d .
H27A H 0.8681 0.7507 0.8689 0.040 Uiso 1 1 calc R
H27B H 0.8138 0.6996 0.9428 0.040 Uiso 1 1 calc R
C28 C 0.8950(2) 0.6090(2) 0.8736(2) 0.0486(8) Uani 1 1 d .
H28A H 0.8580 0.5522 0.8850 0.073 Uiso 1 1 calc R
H28B H 0.9508 0.6134 0.9136 0.073 Uiso 1 1 calc R
H28C H 0.9180 0.6065 0.8161 0.073 Uiso 1 1 calc R
C29 C 0.6485(2) 0.59574(18) 0.85563(16) 0.0318(6) Uani 1 1 d .
H29A H 0.5840 0.5955 0.8260 0.038 Uiso 1 1 calc R
H29B H 0.6825 0.5378 0.8396 0.038 Uiso 1 1 calc R
C30 C 0.6340(2) 0.5933(2) 0.95040(18) 0.0449(8) Uani 1 1 d .
H30A H 0.6967 0.5835 0.9803 0.067 Uiso 1 1 calc R
H30B H 0.5899 0.5419 0.9634 0.067 Uiso 1 1 calc R
H30C H 0.6060 0.6528 0.9682 0.067 Uiso 1 1 calc R
C31 C 0.6550(2) 0.79824(18) 0.85789(18) 0.0338(7) Uani 1 1 d .
H31A H 0.6655 0.8006 0.9198 0.041 Uiso 1 1 calc R
H31B H 0.6853 0.8548 0.8344 0.041 Uiso 1 1 calc R
C32 C 0.5459(2) 0.8020(2) 0.8371(2) 0.0453(8) Uani 1 1 d .
H32A H 0.5342 0.7977 0.7760 0.068 Uiso 1 1 calc R
H32B H 0.5196 0.8612 0.8574 0.068 Uiso 1 1 calc R
H32C H 0.5139 0.7497 0.8645 0.068 Uiso 1 1 calc R

loop_
_atom_site_aniso_label
_atom_site_aniso_U_11
_atom_site_aniso_U_22
_atom_site_aniso_U_33
_atom_site_aniso_U_23
_atom_site_aniso_U_13
_atom_site_aniso_U_12
Pt1 0.01636(6) 0.01554(5) 0.02145(6) -0.00235(3) 0.00161(3) -0.00056(3)
Cl1 0.0201(3) 0.0262(3) 0.0329(3) -0.0019(3) 0.0034(2) -0.0049(2)
Cl2 0.0316(3) 0.0170(3) 0.0416(4) 0.0003(3) 0.0022(3) 0.0017(2)
Cl3 0.0206(3) 0.0188(3) 0.0273(3) -0.0025(2) 0.0010(2) 0.0022(2)
P1 0.0185(3) 0.0258(3) 0.0229(3) -0.0065(3) 0.0018(3) 0.0001(2)
P2 0.0295(4) 0.0214(3) 0.0218(3) -0.0004(3) 0.0018(3) -0.0054(3)
C1 0.0180(12) 0.0197(12) 0.0223(12) 0.0019(9) -0.0013(9) -0.0018(9)
C2 0.0201(12) 0.0210(12) 0.0229(13) -0.0007(10) 0.0029(10) 0.0018(9)
C3 0.0205(12) 0.0173(11) 0.0219(12) -0.0012(9) -0.0024(9) 0.0011(9)
C4 0.0201(12) 0.0202(12) 0.0181(12) 0.0027(9) -0.0009(9) 0.0019(9)
C5 0.0217(12) 0.0222(12) 0.0178(12) 0.0004(9) -0.0007(9) 0.0009(9)
C6 0.0236(13) 0.0260(13) 0.0317(14) -0.0029(11) 0.0042(11) -0.0018(10)
C7 0.0296(14) 0.0303(14) 0.0378(16) -0.0095(12) 0.0027(12) -0.0059(11)
C8 0.0255(14) 0.0334(15) 0.0406(16) -0.0064(12) 0.0017(12) -0.0088(11)
C9 0.0219(13) 0.0323(14) 0.0323(15) -0.0009(11) -0.0001(11) -0.0038(11)
C10 0.0186(13) 0.0382(16) 0.0478(17) 0.0003(13) 0.0021(12) -0.0034(11)
C11 0.0196(14) 0.0374(16) 0.0464(18) 0.0011(13) 0.0058(12) 0.0024(11)
C12 0.0257(14) 0.0254(13) 0.0371(15) -0.0002(11) 0.0036(11) 0.0041(11)
C13 0.0221(13) 0.0246(13) 0.0187(12) 0.0022(10) 0.0007(9) 0.0036(9)
C14 0.0195(12) 0.0223(12) 0.0199(12) 0.0025(10) -0.0024(9) 0.0048(9)
C15 0.0201(12) 0.0305(14) 0.0291(14) -0.0055(11) 0.0022(10) 0.0072(10)
C16 0.0275(14) 0.0221(13) 0.0340(15) -0.0105(11) -0.0010(11) 0.0033(10)
C17 0.0195(12) 0.0250(13) 0.0312(14) -0.0066(11) -0.0016(10) -0.0017(10)
C18 0.0222(12) 0.0210(12) 0.0191(12) -0.0002(9) -0.0016(10) 0.0031(9)
C19 0.0198(12) 0.0198(11) 0.0158(11) 0.0018(9) -0.0019(9) 0.0005(9)
C20 0.0193(12) 0.0245(13) 0.0208(12) 0.0033(9) -0.0011(10) -0.0008(9)
C21 0.0266(14) 0.0455(17) 0.0228(13) -0.0026(12) 0.0051(11) -0.0039(12)
C22 0.0416(17) 0.0424(17) 0.0323(16) 0.0041(13) 0.0047(13) -0.0120(14)
C23 0.0295(14) 0.0327(15) 0.0390(16) -0.0169(12) 0.0034(12) 0.0022(11)
C24 0.0384(17) 0.0336(16) 0.064(2) -0.0255(15) 0.0072(15) -0.0044(13)
C25 0.0252(14) 0.0373(15) 0.0285(14) -0.0069(12) -0.0050(11) 0.0046(11)
C26 0.0389(17) 0.058(2) 0.0302(16) -0.0083(14) -0.0078(13) 0.0070(15)
C27 0.0407(17) 0.0334(15) 0.0245(14) 0.0029(11) -0.0060(12) -0.0109(12)
C28 0.0463(19) 0.0448(19) 0.053(2) 0.0066(15) -0.0172(16) -0.0010(15)
C29 0.0399(16) 0.0268(14) 0.0289(14) 0.0023(11) 0.0036(12) -0.0116(12)
C30 0.064(2) 0.0386(17) 0.0327(16) 0.0056(13) 0.0076(15) -0.0152(15)
C31 0.0481(18) 0.0261(14) 0.0281(15) -0.0040(11) 0.0124(13) -0.0045(12)
C32 0.0439(19) 0.0435(18) 0.050(2) -0.0014(14) 0.0213(16) 0.0076(14)

loop_
_atom_type_symbol
_atom_type_description
_atom_type_scat_dispersion_real
_atom_type_scat_dispersion_imag
_atom_type_scat_source
C C 0.0033 0.0016 'International Tables Vol C Tables 4.2.6.8 and 6.1.1.4'
H H 0.0000 0.0000 'International Tables Vol C Tables 4.2.6.8 and 6.1.1.4'
P P 0.1023 0.0942 'International Tables Vol C Tables 4.2.6.8 and 6.1.1.4'
Cl Cl 0.1484 0.1585 'International Tables Vol C Tables 4.2.6.8 and 6.1.1.4'
Pt Pt -1.7033 8.3905 'International Tables Vol C Tables 4.2.6.8 and 6.1.1.4'

loop_
_geom_angle_atom_site_label_1
_geom_angle_atom_site_label_2
_geom_angle_atom_site_label_3
_geom_angle
C1 Pt1 Cl2 97.10(7)
C1 Pt1 Cl3 88.55(6)
Cl2 Pt1 Cl3 174.25(2)
C1 Pt1 P1 94.60(7)
Cl2 Pt1 P1 94.53(2)
Cl3 Pt1 P1 86.05(2)
C1 Pt1 P2 90.30(7)
Cl2 Pt1 P2 84.92(2)
Cl3 Pt1 P2 94.00(2)
P1 Pt1 P2 175.09(2)
C1 Pt1 Cl1 175.84(6)
Cl2 Pt1 Cl1 86.74(2)
Cl3 Pt1 Cl1 87.58(2)
P1 Pt1 Cl1 86.64(2)
P2 Pt1 Cl1 88.45(2)
C25 P1 C21 104.15(13)
C25 P1 C23 105.37(13)
C21 P1 C23 102.71(13)
C25 P1 Pt1 111.65(9)
C21 P1 Pt1 117.69(9)
C23 P1 Pt1 114.01(10)
C31 P2 C29 105.33(14)
C31 P2 C27 102.68(14)
C29 P2 C27 104.67(13)
C31 P2 Pt1 113.90(10)
C29 P2 Pt1 112.11(9)
C27 P2 Pt1 116.96(10)
C2 C1 C18 117.2(2)
C2 C1 Pt1 114.93(16)
C18 C1 Pt1 127.82(17)
C1 C2 C3 122.7(2)
C1 C2 H2 118.6
C3 C2 H2 118.6
C4 C3 C2 122.2(2)
C4 C3 H3 118.9
C2 C3 H3 118.9
C3 C4 C19 117.7(2)
C3 C4 C5 121.7(2)
C19 C4 C5 120.5(2)
C6 C5 C20 118.9(2)
C6 C5 C4 121.9(2)
C20 C5 C4 119.2(2)
C5 C6 C7 121.4(2)
C5 C6 H6 119.3
C7 C6 H6 119.3
C8 C7 C6 120.6(3)
C8 C7 H7 119.7
C6 C7 H7 119.7
C7 C8 C9 120.4(2)
C7 C8 H8 119.8
C9 C8 H8 119.8
C8 C9 C10 121.2(2)
C8 C9 C20 119.6(2)
C10 C9 C20 119.2(2)
C11 C10 C9 120.1(3)
C11 C10 H10 119.9
C9 C10 H10 119.9
C10 C11 C12 120.5(3)
C10 C11 H11 119.8
C12 C11 H11 119.8
C13 C12 C11 122.5(2)
C13 C12 H12 118.8
C11 C12 H12 118.8
C12 C13 C20 117.7(2)
C12 C13 C14 122.7(2)
C20 C13 C14 119.6(2)
C15 C14 C19 119.3(2)
C15 C14 C13 120.8(2)
C19 C14 C13 119.8(2)
C14 C15 C16 120.8(2)
C14 C15 H15 119.6
C16 C15 H15 119.6
C17 C16 C15 120.9(2)
C17 C16 H16 119.6
C15 C16 H16 119.6
C16 C17 C18 121.8(2)
C16 C17 H17 119.1
C18 C17 H17 119.1
C17 C18 C1 123.3(2)
C17 C18 C19 117.0(2)
C1 C18 C19 119.7(2)
C14 C19 C4 119.8(2)
C14 C19 C18 120.1(2)
C4 C19 C18 120.1(2)
C13 C20 C5 121.0(2)
C13 C20 C9 120.0(2)
C5 C20 C9 119.0(2)
C22 C21 P1 115.42(18)
C22 C21 H21A 108.4
P1 C21 H21A 108.4
C22 C21 H21B 108.4
P1 C21 H21B 108.4
H21A C21 H21B 107.5
C21 C22 H22A 109.5
C21 C22 H22B 109.5
H22A C22 H22B 109.5
C21 C22 H22C 109.5
H22A C22 H22C 109.5
H22B C22 H22C 109.5
C24 C23 P1 115.44(19)
C24 C23 H23A 108.4
P1 C23 H23A 108.4
C24 C23 H23B 108.4
P1 C23 H23B 108.4
H23A C23 H23B 107.5
C23 C24 H24A 109.5
C23 C24 H24B 109.5
H24A C24 H24B 109.5
C23 C24 H24C 109.5
H24A C24 H24C 109.5
H24B C24 H24C 109.5
C26 C25 P1 113.90(19)
C26 C25 H25A 108.8
P1 C25 H25A 108.8
C26 C25 H25B 108.8
P1 C25 H25B 108.8
H25A C25 H25B 107.7
C25 C26 H26A 109.5
C25 C26 H26B 109.5
H26A C26 H26B 109.5
C25 C26 H26C 109.5
H26A C26 H26C 109.5
H26B C26 H26C 109.5
C28 C27 P2 116.4(2)
C28 C27 H27A 108.2
P2 C27 H27A 108.2
C28 C27 H27B 108.2
P2 C27 H27B 108.2
H27A C27 H27B 107.3
C27 C28 H28A 109.5
C27 C28 H28B 109.5
H28A C28 H28B 109.5
C27 C28 H28C 109.5
H28A C28 H28C 109.5
H28B C28 H28C 109.5
C30 C29 P2 115.23(19)
C30 C29 H29A 108.5
P2 C29 H29A 108.5
C30 C29 H29B 108.5
P2 C29 H29B 108.5
H29A C29 H29B 107.5
C29 C30 H30A 109.5
C29 C30 H30B 109.5
H30A C30 H30B 109.5
C29 C30 H30C 109.5
H30A C30 H30C 109.5
H30B C30 H30C 109.5
C32 C31 P2 115.3(2)
C32 C31 H31A 108.5
P2 C31 H31A 108.5
C32 C31 H31B 108.5
P2 C31 H31B 108.5
H31A C31 H31B 107.5
C31 C32 H32A 109.5
C31 C32 H32B 109.5
H32A C32 H32B 109.5
C31 C32 H32C 109.5
H32A C32 H32C 109.5
H32B C32 H32C 109.5

loop_
_geom_bond_atom_site_label_1
_geom_bond_atom_site_label_2
_geom_bond_distance
Pt1 C1 2.096(2)
Pt1 Cl2 2.3349(7)
Pt1 Cl3 2.3375(7)
Pt1 P1 2.3929(8)
Pt1 P2 2.3946(8)
Pt1 Cl1 2.4454(7)
P1 C25 1.822(3)
P1 C21 1.825(3)
P1 C23 1.835(3)
P2 C31 1.818(3)
P2 C29 1.823(3)
P2 C27 1.830(3)
C1 C2 1.387(3)
C1 C18 1.435(3)
C2 C3 1.393(3)
C2 H2 0.9500
C3 C4 1.378(3)
C3 H3 0.9500
C4 C19 1.430(3)
C4 C5 1.473(3)
C5 C6 1.387(3)
C5 C20 1.425(3)
C6 C7 1.403(4)
C6 H6 0.9500
C7 C8 1.366(4)
C7 H7 0.9500
C8 C9 1.407(4)
C8 H8 0.9500
C9 C10 1.418(4)
C9 C20 1.432(3)
C10 C11 1.364(4)
C10 H10 0.9500
C11 C12 1.397(4)
C11 H11 0.9500
C12 C13 1.389(3)
C12 H12 0.9500
C13 C20 1.423(3)
C13 C14 1.481(3)
C14 C15 1.384(3)
C14 C19 1.429(3)
C15 C16 1.399(4)
C15 H15 0.9500
C16 C17 1.368(3)
C16 H16 0.9500
C17 C18 1.419(3)
C17 H17 0.9500
C18 C19 1.448(3)
C21 C22 1.529(4)
C21 H21A 0.9900
C21 H21B 0.9900
C22 H22A 0.9800
C22 H22B 0.9800
C22 H22C 0.9800
C23 C24 1.528(4)
C23 H23A 0.9900
C23 H23B 0.9900
C24 H24A 0.9800
C24 H24B 0.9800
C24 H24C 0.9800
C25 C26 1.523(4)
C25 H25A 0.9900
C25 H25B 0.9900
C26 H26A 0.9800
C26 H26B 0.9800
C26 H26C 0.9800
C27 C28 1.524(4)
C27 H27A 0.9900
C27 H27B 0.9900
C28 H28A 0.9800
C28 H28B 0.9800
C28 H28C 0.9800
C29 C30 1.528(4)
C29 H29A 0.9900
C29 H29B 0.9900
C30 H30A 0.9800
C30 H30B 0.9800
C30 H30C 0.9800
C31 C32 1.528(4)
C31 H31A 0.9900
C31 H31B 0.9900
C32 H32A 0.9800
C32 H32B 0.9800
C32 H32C 0.9800

loop_
_geom_torsion_atom_site_label_1
_geom_torsion_atom_site_label_2
_geom_torsion_atom_site_label_3
_geom_torsion_atom_site_label_4
_geom_torsion
C1 Pt1 P1 C25 -129.55(12)
Cl2 Pt1 P1 C25 132.93(10)
Cl3 Pt1 P1 C25 -41.33(10)
P2 Pt1 P1 C25 49.5(3)
Cl1 Pt1 P1 C25 46.47(10)
C1 Pt1 P1 C21 -9.20(12)
Cl2 Pt1 P1 C21 -106.72(11)
Cl3 Pt1 P1 C21 79.02(11)
P2 Pt1 P1 C21 169.8(3)
Cl1 Pt1 P1 C21 166.82(11)
C1 Pt1 P1 C23 111.18(12)
Cl2 Pt1 P1 C23 13.66(10)
Cl3 Pt1 P1 C23 -160.60(10)
P2 Pt1 P1 C23 -69.8(3)
Cl1 Pt1 P1 C23 -72.80(10)
C1 Pt1 P2 C31 94.67(12)
Cl2 Pt1 P2 C31 -168.23(11)
Cl3 Pt1 P2 C31 6.11(11)
P1 Pt1 P2 C31 -84.4(3)
Cl1 Pt1 P2 C31 -81.36(11)
C1 Pt1 P2 C29 -145.85(12)
Cl2 Pt1 P2 C29 -48.75(11)
Cl3 Pt1 P2 C29 125.58(11)
P1 Pt1 P2 C29 35.1(3)
Cl1 Pt1 P2 C29 38.12(11)
C1 Pt1 P2 C27 -24.98(11)
Cl2 Pt1 P2 C27 72.12(10)
Cl3 Pt1 P2 C27 -113.54(10)
P1 Pt1 P2 C27 156.0(3)
Cl1 Pt1 P2 C27 158.99(10)
Cl2 Pt1 C1 C2 -142.42(17)
Cl3 Pt1 C1 C2 36.50(17)
P1 Pt1 C1 C2 122.42(17)
P2 Pt1 C1 C2 -57.49(18)
Cl1 Pt1 C1 C2 15.1(10)
Cl2 Pt1 C1 C18 40.7(2)
Cl3 Pt1 C1 C18 -140.4(2)
P1 Pt1 C1 C18 -54.5(2)
P2 Pt1 C1 C18 125.6(2)
Cl1 Pt1 C1 C18 -161.8(8)
C18 C1 C2 C3 4.4(4)
Pt1 C1 C2 C3 -172.82(18)
C1 C2 C3 C4 0.2(4)
C2 C3 C4 C19 -5.0(3)
C2 C3 C4 C5 177.9(2)
C3 C4 C5 C6 -7.3(4)
C19 C4 C5 C6 175.7(2)
C3 C4 C5 C20 171.8(2)
C19 C4 C5 C20 -5.1(3)
C20 C5 C6 C7 -2.1(4)
C4 C5 C6 C7 177.1(2)
C5 C6 C7 C8 0.7(4)
C6 C7 C8 C9 1.1(4)
C7 C8 C9 C10 178.8(3)
C7 C8 C9 C20 -1.3(4)
C8 C9 C10 C11 179.8(3)
C20 C9 C10 C11 -0.1(4)
C9 C10 C11 C12 0.1(4)
C10 C11 C12 C13 0.7(4)
C11 C12 C13 C20 -1.3(4)
C11 C12 C13 C14 178.6(2)
C12 C13 C14 C15 -2.2(4)
C20 C13 C14 C15 177.7(2)
C12 C13 C14 C19 177.3(2)
C20 C13 C14 C19 -2.9(3)
C19 C14 C15 C16 -0.3(4)
C13 C14 C15 C16 179.2(2)
C14 C15 C16 C17 -0.3(4)
C15 C16 C17 C18 -0.1(4)
C16 C17 C18 C1 -178.9(2)
C16 C17 C18 C19 1.0(4)
C2 C1 C18 C17 175.8(2)
Pt1 C1 C18 C17 -7.4(4)
C2 C1 C18 C19 -4.1(3)
Pt1 C1 C18 C19 172.75(17)
C15 C14 C19 C4 -179.8(2)
C13 C14 C19 C4 0.7(3)
C15 C14 C19 C18 1.2(3)
C13 C14 C19 C18 -178.2(2)
C3 C4 C19 C14 -173.8(2)
C5 C4 C19 C14 3.3(3)
C3 C4 C19 C18 5.1(3)
C5 C4 C19 C18 -177.8(2)
C17 C18 C19 C14 -1.5(3)
C1 C18 C19 C14 178.3(2)
C17 C18 C19 C4 179.6(2)
C1 C18 C19 C4 -0.6(3)
C12 C13 C20 C5 -179.1(2)
C14 C13 C20 C5 1.0(3)
C12 C13 C20 C9 1.2(4)
C14 C13 C20 C9 -178.7(2)
C6 C5 C20 C13 -177.9(2)
C4 C5 C20 C13 2.9(3)
C6 C5 C20 C9 1.8(3)
C4 C5 C20 C9 -177.4(2)
C8 C9 C20 C13 179.6(2)
C10 C9 C20 C13 -0.6(4)
C8 C9 C20 C5 -0.1(4)
C10 C9 C20 C5 179.8(2)
C25 P1 C21 C22 64.1(2)
C23 P1 C21 C22 173.8(2)
Pt1 P1 C21 C22 -60.1(2)
C25 P1 C23 C24 -53.3(3)
C21 P1 C23 C24 -162.0(2)
Pt1 P1 C23 C24 69.5(2)
C21 P1 C25 C26 55.8(2)
C23 P1 C25 C26 -52.0(3)
Pt1 P1 C25 C26 -176.23(19)
C31 P2 C27 C28 172.6(2)
C29 P2 C27 C28 62.8(3)
Pt1 P2 C27 C28 -61.9(2)
C31 P2 C29 C30 -53.9(3)
C27 P2 C29 C30 54.0(3)
Pt1 P2 C29 C30 -178.3(2)
C29 P2 C31 C32 -52.3(2)
C27 P2 C31 C32 -161.6(2)
Pt1 P2 C31 C32 70.9(2)
